data_4320032
loop_
_publ_author_name
'Stephen M. Pugh'
'Alexander J. Blake'
'Lutz H. Gade'
'Philip Mountford'

_publ_contact_author
;
Dr P. Mountford
Inorganic Chemistry Laboratory
South Parks Road
Oxford
OX1 3QR
UK
;
_publ_contact_author_email Philip.Mountford@chem.ox.ac.uk
_publ_contact_author_fax '+44 1865 272690'
_publ_contact_author_phone '+44 1865 272679'
_publ_section_title
;
 Group 5 Imido Complexes Derived from Diamido-Pyridine Ligands
;
_journal_name_full 'Inorganic Chemistry'
_journal_page_first 3992
_journal_page_last 4001
_journal_paper_doi 10.1021/ic0102541
_journal_volume 40
_journal_year 2001
_chemical_formula_sum 'C24 H43 Cl N5 Si2 Ta'
_chemical_formula_weight 674.21
_space_group_IT_number 61
_symmetry_cell_setting orthorhombic
_symmetry_space_group_name_Hall '-P 2ac 2ab'
_symmetry_space_group_name_H-M 'P b c a'
_atom_sites_solution_hydrogens 'constrained to idealised positions'
_atom_sites_solution_primary direct
_atom_sites_solution_secondary 'Fourier difference methods'
_cell_angle_alpha 90.00
_cell_angle_beta 90.00
_cell_angle_gamma 90.00
_cell_formula_units_Z 8
_cell_length_a 15.560(5)
_cell_length_b 16.571(4)
_cell_length_c 22.319(6)
_cell_measurement_reflns_used 38
_cell_measurement_temperature 150(2)
_cell_measurement_theta_max 28
_cell_measurement_theta_min 26
_cell_volume 5755(3)
_computing_cell_refinement 'STADI4 v1.07'
_computing_data_collection 'STADI4 v1.07 (Stoe, 1997)'
_computing_data_reduction 'XRED v1.09 (Stoe, 1996)'
_computing_molecular_graphics 'SHELXTL v5.03 (Sheldrick, 1994)'
_computing_publication_material SHELXL-97
_computing_structure_refinement 'SHELXL-97 (Sheldrick, 1997)'
_computing_structure_solution 'SHELXS-97 (Sheldrick, 1990)'
_diffrn_ambient_temperature 150(2)
_diffrn_measured_fraction_theta_full 0.904
_diffrn_measured_fraction_theta_max 0.904
_diffrn_measurement_device_type 'Stoe stadi-4'
_diffrn_measurement_method 'omega theta'
_diffrn_radiation_monochromator graphite
_diffrn_radiation_source 'fine-focus sealed tube'
_diffrn_radiation_type MoK\a
_diffrn_radiation_wavelength 0.71073
_diffrn_reflns_av_R_equivalents 0.0000
_diffrn_reflns_av_sigmaI/netI 0.0348
_diffrn_reflns_limit_h_max 18
_diffrn_reflns_limit_h_min -1
_diffrn_reflns_limit_k_max 19
_diffrn_reflns_limit_k_min 0
_diffrn_reflns_limit_l_max 26
_diffrn_reflns_limit_l_min 0
_diffrn_reflns_number 5600
_diffrn_reflns_theta_full 25.01
_diffrn_reflns_theta_max 25.01
_diffrn_reflns_theta_min 2.56
_diffrn_standards_decay_%
;
random variation; +/-2.5 for crystal 1, +/-2.2 for crystal 2
;
_diffrn_standards_interval_time 60
_diffrn_standards_number 3
_exptl_absorpt_coefficient_mu 4.017
_exptl_absorpt_correction_T_max '0.366 for crystal 1, 0.499 for crystal 2'
_exptl_absorpt_correction_T_min '0.257 for crystal 1, 0.319 for crystal 2'
_exptl_absorpt_correction_type 'psi scans'
_exptl_crystal_colour 'pale yellow'
_exptl_crystal_density_diffrn 1.556
_exptl_crystal_density_meas ?
_exptl_crystal_density_method 'not measured'
_exptl_crystal_description tablet
_exptl_crystal_F_000 2720
_exptl_crystal_size_max '0.45 crystal 1, 0.25 crystal 2'
_exptl_crystal_size_mid '0.41 crystal 1, 0.25 crystal 2'
_exptl_crystal_size_min '0.20 crystal 1, 0.20 crystal 2'
_refine_diff_density_max 1.461
_refine_diff_density_min -2.578
_refine_diff_density_rms 0.206
_refine_ls_extinction_coef 0.00018(6)
_refine_ls_extinction_expression Fc^*^=kFc[1+0.001xFc^2^\l^3^/sin(2\q)]^-1/4^
_refine_ls_extinction_method SHELXL
_refine_ls_goodness_of_fit_ref 1.190
_refine_ls_hydrogen_treatment 'riding model'
_refine_ls_matrix_type full
_refine_ls_number_parameters 300
_refine_ls_number_reflns 5600
_refine_ls_number_restraints 0
_refine_ls_restrained_S_all 1.190
_refine_ls_R_factor_all 0.0734
_refine_ls_R_factor_gt 0.0526
_refine_ls_shift/su_max 0.002
_refine_ls_shift/su_mean 0.000
_refine_ls_structure_factor_coef Fsqd
_refine_ls_weighting_details 'w=1/[\s^2^(Fo^2^)+(0.0616P)^2^+73.9272P] where P=(Fo^2^+2Fc^2^)/3'
_refine_ls_weighting_scheme calc
_refine_ls_wR_factor_gt 0.1215
_refine_ls_wR_factor_ref 0.1446
_reflns_number_gt 4419
_reflns_number_total 5600
_reflns_threshold_expression >2sigma(I)
_cod_data_source_file ic0102541_4.cif
_cod_data_source_block COMPOUND_3
_cod_depositor_comments
;
The following automatic conversions were performed:

'_symmetry_cell_setting' value 'Orthorhombic' changed to
'orthorhombic' according to the built-in table from CIF Core
dictionary named 'cif_core.dic' version 2.4.1 from 2010-06-29.

Automatic conversion script
Id: cif_fix_values 1646 2011-03-28 12:23:43Z adriana 

The following automatic conversions were performed:

'_exptl_crystal_density_meas' value 'not measured' was changed to '?'
- the value is perceived as not measured.

Automatic conversion script
Id: cif_fix_values 3008 2015-01-20 13:52:24Z robertas 

The following automatic conversions were performed:

'_refine_ls_weighting_scheme' value 'calc
w=1/[\s^2^(Fo^2^)+(0.0616P)^2^+73.9272P] where P=(Fo^2^+2Fc^2^)/3'
was changed to 'calc'. New tag '_refine_ls_weighting_details' was
created. The value of the new tag was set to
'w=1/[\s^2^(Fo^2^)+(0.0616P)^2^+73.9272P] where P=(Fo^2^+2Fc^2^)/3'.

Automatic conversion script
Id: cif_fix_values 3143 2015-03-26 13:38:13Z robertas 

The following automatic conversions were performed:
data name '_contact_author_fax' replaced with
'_publ_contact_author_fax' as specified in the replacement file
'/home/antanas/src/cod-tools/trunk/data/replacement-values/replacement_tags.lst'.

Automatic conversion script
Id: cif_correct_tags 4998 2017-03-02 13:24:31Z antanas 

The following automatic conversions were performed:

'_atom_sites_solution_primary' value 'direct methods' was changed to
'direct'.

Automatic conversion script
Id: cif_fix_values 6452 2018-10-05 10:23:21Z andrius 
;
_cod_database_code 4320032

loop_
_symmetry_equiv_pos_as_xyz
'x, y, z'
'-x+1/2, -y, z+1/2'
'-x, y+1/2, -z+1/2'
'x+1/2, -y+1/2, -z'
'-x, -y, -z'
'x-1/2, y, -z-1/2'
'x, -y-1/2, z-1/2'
'-x-1/2, y-1/2, z'

loop_
_atom_site_label
_atom_site_type_symbol
_atom_site_fract_x
_atom_site_fract_y
_atom_site_fract_z
_atom_site_U_iso_or_equiv
_atom_site_adp_type
_atom_site_occupancy
_atom_site_calc_flag
_atom_site_refinement_flags
_atom_site_disorder_assembly
_atom_site_disorder_group
Ta1 Ta 1.18747(2) 0.141672(19) 0.846884(14) 0.01162(16) Uani 1 d . . .
N1 N 1.1707(5) 0.1264(4) 0.9256(3) 0.0165(16) Uani 1 d . . .
N2 N 1.1267(5) 0.2483(4) 0.8290(3) 0.0125(14) Uani 1 d . . .
N3 N 1.3047(5) 0.1926(4) 0.8362(3) 0.0165(16) Uani 1 d . . .
N4 N 1.1935(5) 0.1313(4) 0.7393(3) 0.0166(16) Uani 1 d . . .
N5 N 1.0556(5) 0.0792(4) 0.8210(3) 0.0131(15) Uani 1 d . . .
Cl1 Cl 1.24394(15) 0.00042(13) 0.83346(9) 0.0186(5) Uani 1 d . . .
Si1 Si 1.05606(17) 0.29969(14) 0.87523(11) 0.0180(5) Uani 1 d . . .
Si2 Si 1.38233(17) 0.20158(15) 0.89393(12) 0.0197(6) Uani 1 d . . .
C1 C 1.1535(6) 0.0960(5) 0.9850(4) 0.019(2) Uani 1 d . . .
C2 C 1.0589(7) 0.1049(6) 1.0006(4) 0.028(2) Uani 1 d . . .
H2A H 1.0423 0.1618 0.9976 0.042 Uiso 1 calc R . .
H2B H 1.0491 0.0858 1.0416 0.042 Uiso 1 calc R . .
H2C H 1.0243 0.0728 0.9727 0.042 Uiso 1 calc R . .
C3 C 1.2067(7) 0.1431(6) 1.0320(4) 0.032(2) Uani 1 d . . .
H3A H 1.2680 0.1383 1.0226 0.048 Uiso 1 calc R . .
H3B H 1.1957 0.1208 1.0719 0.048 Uiso 1 calc R . .
H3C H 1.1900 0.2002 1.0312 0.048 Uiso 1 calc R . .
C4 C 1.1782(7) 0.0063(6) 0.9896(4) 0.029(2) Uani 1 d . . .
H4A H 1.2391 -0.0003 0.9795 0.043 Uiso 1 calc R . .
H4B H 1.1432 -0.0253 0.9616 0.043 Uiso 1 calc R . .
H4C H 1.1681 -0.0128 1.0305 0.043 Uiso 1 calc R . .
C5 C 1.1719(6) 0.0647(5) 0.7082(4) 0.020(2) Uani 1 d . . .
H5 H 1.1491 0.0199 0.7295 0.024 Uiso 1 calc R . .
C6 C 1.1814(6) 0.0584(6) 0.6466(4) 0.023(2) Uani 1 d . . .
H6 H 1.1658 0.0103 0.6261 0.028 Uiso 1 calc R . .
C7 C 1.2142(6) 0.1237(6) 0.6156(4) 0.023(2) Uani 1 d . . .
H7 H 1.2215 0.1214 0.5734 0.027 Uiso 1 calc R . .
C8 C 1.2365(6) 0.1931(5) 0.6474(4) 0.0173(19) Uani 1 d . . .
H8 H 1.2596 0.2384 0.6268 0.021 Uiso 1 calc R . .
C9 C 1.2250(5) 0.1961(5) 0.7091(4) 0.0149(18) Uani 1 d . . .
C10 C 1.2425(6) 0.2702(5) 0.7468(4) 0.0147(18) Uani 1 d . . .
C11 C 1.1582(6) 0.2972(5) 0.7783(4) 0.0163(19) Uani 1 d . . .
H11A H 1.1667 0.3531 0.7929 0.020 Uiso 1 calc R . .
H11B H 1.1122 0.2991 0.7477 0.020 Uiso 1 calc R . .
C12 C 1.3157(6) 0.2568(5) 0.7910(4) 0.0170(18) Uani 1 d . . .
H12A H 1.3684 0.2446 0.7678 0.020 Uiso 1 calc R . .
H12B H 1.3259 0.3082 0.8125 0.020 Uiso 1 calc R . .
C13 C 1.2706(6) 0.3416(5) 0.7073(4) 0.018(2) Uani 1 d . . .
H13A H 1.2817 0.3888 0.7326 0.027 Uiso 1 calc R . .
H13B H 1.2250 0.3543 0.6786 0.027 Uiso 1 calc R . .
H13C H 1.3232 0.3272 0.6855 0.027 Uiso 1 calc R . .
C14 C 0.9589(6) 0.2377(6) 0.8940(5) 0.027(2) Uani 1 d . . .
H14A H 0.9767 0.1887 0.9151 0.040 Uiso 1 calc R . .
H14B H 0.9288 0.2230 0.8570 0.040 Uiso 1 calc R . .
H14C H 0.9203 0.2692 0.9197 0.040 Uiso 1 calc R . .
C15 C 1.0132(7) 0.3915(5) 0.8361(5) 0.025(2) Uani 1 d . . .
H15A H 1.0610 0.4268 0.8248 0.037 Uiso 1 calc R . .
H15B H 0.9742 0.4206 0.8630 0.037 Uiso 1 calc R . .
H15C H 0.9819 0.3750 0.8000 0.037 Uiso 1 calc R . .
C16 C 1.1105(7) 0.3368(6) 0.9455(5) 0.032(3) Uani 1 d . . .
H16A H 1.1610 0.3690 0.9347 0.049 Uiso 1 calc R . .
H16B H 1.1285 0.2905 0.9698 0.049 Uiso 1 calc R . .
H16C H 1.0704 0.3701 0.9685 0.049 Uiso 1 calc R . .
C17 C 1.4896(7) 0.2306(6) 0.8621(5) 0.031(2) Uani 1 d . . .
H17A H 1.4847 0.2827 0.8416 0.047 Uiso 1 calc R . .
H17B H 1.5084 0.1894 0.8335 0.047 Uiso 1 calc R . .
H17C H 1.5317 0.2349 0.8946 0.047 Uiso 1 calc R . .
C18 C 1.3498(7) 0.2837(6) 0.9470(5) 0.027(2) Uani 1 d . . .
H18A H 1.2935 0.2708 0.9644 0.041 Uiso 1 calc R . .
H18B H 1.3462 0.3350 0.9254 0.041 Uiso 1 calc R . .
H18C H 1.3925 0.2881 0.9791 0.041 Uiso 1 calc R . .
C19 C 1.3997(7) 0.1020(6) 0.9320(5) 0.030(2) Uani 1 d . . .
H19A H 1.3455 0.0834 0.9496 0.045 Uiso 1 calc R . .
H19B H 1.4428 0.1082 0.9637 0.045 Uiso 1 calc R . .
H19C H 1.4199 0.0623 0.9027 0.045 Uiso 1 calc R . .
C20 C 1.0017(6) 0.1122(5) 0.7821(4) 0.018(2) Uani 1 d . . .
H20 H 1.0171 0.1628 0.7653 0.022 Uiso 1 calc R . .
C21 C 0.9244(6) 0.0780(5) 0.7641(4) 0.022(2) Uani 1 d . . .
H21 H 0.8885 0.1039 0.7356 0.026 Uiso 1 calc R . .
C22 C 0.9017(7) 0.0051(6) 0.7892(4) 0.025(2) Uani 1 d . . .
H22 H 0.8496 -0.0207 0.7782 0.030 Uiso 1 calc R . .
C23 C 0.9561(7) -0.0300(5) 0.8308(4) 0.024(2) Uani 1 d . . .
H23 H 0.9411 -0.0799 0.8489 0.029 Uiso 1 calc R . .
C24 C 1.0318(6) 0.0073(5) 0.8457(4) 0.020(2) Uani 1 d . . .
H24 H 1.0687 -0.0176 0.8741 0.024 Uiso 1 calc R . .

loop_
_atom_site_aniso_label
_atom_site_aniso_U_11
_atom_site_aniso_U_22
_atom_site_aniso_U_33
_atom_site_aniso_U_23
_atom_site_aniso_U_13
_atom_site_aniso_U_12
Ta1 0.0106(3) 0.0100(2) 0.0142(2) -0.00055(13) -0.00079(15) -0.00002(14)
N1 0.014(4) 0.018(4) 0.017(4) -0.004(3) -0.004(3) -0.002(3)
N2 0.010(3) 0.014(3) 0.013(3) 0.001(3) -0.002(3) -0.002(3)
N3 0.011(4) 0.017(4) 0.022(4) -0.002(3) -0.002(3) 0.004(3)
N4 0.016(4) 0.018(4) 0.016(4) 0.001(3) 0.000(3) 0.004(3)
N5 0.010(4) 0.019(3) 0.011(3) 0.000(3) -0.004(3) 0.005(3)
Cl1 0.0207(11) 0.0115(9) 0.0235(11) -0.0007(8) 0.0007(10) 0.0036(9)
Si1 0.0142(12) 0.0161(11) 0.0238(13) -0.0006(10) 0.0008(11) 0.0033(11)
Si2 0.0123(13) 0.0203(12) 0.0265(13) -0.0016(11) -0.0051(11) -0.0009(11)
C1 0.024(5) 0.020(4) 0.014(4) 0.001(4) 0.000(4) -0.003(4)
C2 0.030(6) 0.030(5) 0.024(5) 0.008(4) 0.002(5) 0.006(5)
C3 0.040(7) 0.035(5) 0.020(5) -0.008(4) -0.007(5) -0.006(5)
C4 0.039(6) 0.025(5) 0.022(5) 0.006(4) -0.005(5) -0.001(5)
C5 0.024(5) 0.011(4) 0.024(5) -0.003(4) -0.005(4) -0.009(4)
C6 0.027(5) 0.022(5) 0.020(5) -0.008(4) -0.001(4) 0.002(4)
C7 0.020(5) 0.029(5) 0.019(5) -0.004(4) 0.006(4) 0.001(4)
C8 0.011(4) 0.020(5) 0.021(5) 0.002(4) -0.001(4) 0.002(4)
C9 0.007(4) 0.019(4) 0.019(4) -0.003(4) 0.000(4) 0.004(4)
C10 0.011(4) 0.010(4) 0.023(4) 0.003(3) 0.004(4) 0.002(4)
C11 0.020(5) 0.010(4) 0.019(4) 0.002(3) 0.004(4) 0.002(4)
C12 0.013(4) 0.018(4) 0.020(4) 0.001(3) -0.002(4) 0.001(4)
C13 0.024(5) 0.010(4) 0.020(5) 0.002(3) 0.003(4) -0.002(4)
C14 0.019(5) 0.028(5) 0.033(5) 0.003(4) 0.004(4) -0.003(4)
C15 0.022(5) 0.018(4) 0.035(6) 0.012(4) 0.014(5) 0.008(4)
C16 0.024(6) 0.026(5) 0.047(7) -0.019(5) 0.003(5) 0.007(5)
C17 0.019(5) 0.036(6) 0.038(6) -0.004(5) -0.004(5) -0.005(5)
C18 0.025(5) 0.022(5) 0.034(6) -0.002(4) -0.007(5) -0.001(4)
C19 0.018(5) 0.028(5) 0.044(6) 0.011(5) -0.009(5) 0.009(4)
C20 0.020(5) 0.009(4) 0.026(5) 0.000(3) -0.001(4) 0.001(4)
C21 0.019(5) 0.017(4) 0.029(5) 0.002(4) -0.003(4) 0.008(4)
C22 0.020(5) 0.021(5) 0.035(6) -0.004(4) 0.000(5) -0.002(4)
C23 0.030(6) 0.014(4) 0.027(5) 0.000(4) 0.001(4) -0.009(4)
C24 0.025(5) 0.011(4) 0.023(5) 0.002(4) 0.000(4) 0.003(4)

loop_
_atom_type_symbol
_atom_type_description
_atom_type_scat_dispersion_real
_atom_type_scat_dispersion_imag
_atom_type_scat_source
C C 0.0033 0.0016 'International Tables Vol C Tables 4.2.6.8 and 6.1.1.4'
H H 0.0000 0.0000 'International Tables Vol C Tables 4.2.6.8 and 6.1.1.4'
N N 0.0061 0.0033 'International Tables Vol C Tables 4.2.6.8 and 6.1.1.4'
Si Si 0.0817 0.0704 'International Tables Vol C Tables 4.2.6.8 and 6.1.1.4'
Cl Cl 0.1484 0.1585 'International Tables Vol C Tables 4.2.6.8 and 6.1.1.4'
Ta Ta -0.7052 6.5227 'International Tables Vol C Tables 4.2.6.8 and 6.1.1.4'

loop_
_geom_angle_atom_site_label_1
_geom_angle_atom_site_label_2
_geom_angle_atom_site_label_3
_geom_angle
_geom_angle_site_symmetry_1
_geom_angle_site_symmetry_3
_geom_angle_publ_flag
N1 Ta1 N5 92.9(3) . . ?
N1 Ta1 N2 104.2(3) . . ?
N1 Ta1 N3 107.8(3) . . ?
N1 Ta1 N4 166.3(3) . . ?
N1 Ta1 Cl1 92.1(2) . . ?
N2 Ta1 N4 83.4(3) . . ?
N2 Ta1 N5 85.9(3) . . ?
N2 Ta1 Cl1 160.4(2) . . ?
N3 Ta1 N2 91.9(3) . . ?
N3 Ta1 N5 159.1(3) . . ?
N3 Ta1 N4 82.9(3) . . ?
N3 Ta1 Cl1 93.4(2) . . ?
N4 Ta1 Cl1 78.56(17) . . ?
N5 Ta1 N4 76.1(2) . . ?
N5 Ta1 Cl1 82.38(17) . . ?
C1 N1 Ta1 167.3(6) . . ?
C11 N2 Si1 113.4(5) . . ?
C11 N2 Ta1 118.1(5) . . ?
Si1 N2 Ta1 127.0(4) . . ?
C12 N3 Si2 110.9(6) . . ?
C12 N3 Ta1 119.1(5) . . ?
Si2 N3 Ta1 124.3(4) . . ?
C5 N4 C9 118.9(8) . . ?
C5 N4 Ta1 124.2(6) . . ?
C9 N4 Ta1 116.9(6) . . ?
C20 N5 C24 116.9(8) . . ?
C20 N5 Ta1 121.8(6) . . ?
C24 N5 Ta1 121.2(6) . . ?
N2 Si1 C14 112.0(4) . . ?
N2 Si1 C15 110.3(4) . . ?
C14 Si1 C15 105.1(5) . . ?
N2 Si1 C16 111.8(4) . . ?
C14 Si1 C16 110.8(5) . . ?
C15 Si1 C16 106.4(5) . . ?
N3 Si2 C18 109.7(4) . . ?
N3 Si2 C19 110.7(4) . . ?
C18 Si2 C19 113.0(5) . . ?
N3 Si2 C17 110.7(4) . . ?
C18 Si2 C17 107.1(5) . . ?
C19 Si2 C17 105.6(5) . . ?
N1 C1 C2 110.8(8) . . ?
N1 C1 C4 110.7(7) . . ?
N1 C1 C3 110.4(8) . . ?
C2 C1 C4 108.6(8) . . ?
C2 C1 C3 108.3(8) . . ?
C4 C1 C3 108.0(8) . . ?
N4 C5 C6 123.1(8) . . ?
C7 C6 C5 118.4(8) . . ?
C6 C7 C8 118.9(9) . . ?
C9 C8 C7 120.1(8) . . ?
N4 C9 C8 120.6(8) . . ?
N4 C9 C10 115.5(7) . . ?
C8 C9 C10 123.8(8) . . ?
C9 C10 C12 112.2(7) . . ?
C9 C10 C13 110.9(7) . . ?
C12 C10 C13 105.7(7) . . ?
C9 C10 C11 109.5(7) . . ?
C12 C10 C11 112.3(7) . . ?
C13 C10 C11 106.1(7) . . ?
N2 C11 C10 117.9(7) . . ?
N3 C12 C10 117.4(7) . . ?
N5 C20 C21 124.7(8) . . ?
C22 C21 C20 117.5(9) . . ?
C21 C22 C23 119.0(9) . . ?
C24 C23 C22 119.9(8) . . ?
N5 C24 C23 122.0(9) . . ?

loop_
_geom_bond_atom_site_label_1
_geom_bond_atom_site_label_2
_geom_bond_distance
_geom_bond_site_symmetry_2
_geom_bond_publ_flag
Ta1 N1 1.793(7) . ?
Ta1 N2 2.043(7) . ?
Ta1 N3 2.023(8) . ?
Ta1 N4 2.409(7) . ?
Ta1 N5 2.370(7) . ?
Ta1 Cl1 2.518(2) . ?
N1 C1 1.443(11) . ?
N2 C11 1.476(10) . ?
N2 Si1 1.732(7) . ?
N3 C12 1.476(11) . ?
N3 Si2 1.773(8) . ?
N4 C5 1.347(11) . ?
N4 C9 1.359(11) . ?
N5 C20 1.325(11) . ?
N5 C24 1.363(11) . ?
Si1 C14 1.875(10) . ?
Si1 C15 1.877(9) . ?
Si1 C16 1.886(11) . ?
Si2 C18 1.874(10) . ?
Si2 C19 1.877(10) . ?
Si2 C17 1.876(11) . ?
C1 C2 1.520(14) . ?
C1 C4 1.540(13) . ?
C1 C3 1.548(13) . ?
C5 C6 1.388(12) . ?
C6 C7 1.382(13) . ?
C7 C8 1.395(13) . ?
C8 C9 1.390(12) . ?
C10 C9 1.511(12) . ?
C10 C12 1.524(12) . ?
C10 C13 1.540(11) . ?
C10 C11 1.555(12) . ?
C20 C21 1.388(13) . ?
C21 C22 1.378(13) . ?
C22 C23 1.384(14) . ?
C23 C24 1.370(13) . ?
